data_7232213
loop_
_publ_author_name
'Fellowes, Thomas'
'White, Jonathan M.'

_publ_section_title
;
 New insights into chalcogen bonding provided by co-crystal structures of
 benzisoselenazolinone derivatives and nitrogen bases
;
_journal_issue 10
_journal_name_full CrystEngComm
_journal_page_first 1539
_journal_paper_doi 10.1039/C8CE01853G
_journal_volume 21
_journal_year 2019
_chemical_formula_sum 'C14 H11 N O Se'
_chemical_formula_weight 288.20
_space_group_crystal_system orthorhombic
_space_group_IT_number 29
_space_group_name_Hall 'P 2c -2ac'
_space_group_name_H-M_alt 'P c a 21'
_symmetry_space_group_name_Hall 'P 2c -2ac'
_symmetry_space_group_name_H-M 'P c a 21'
_atom_sites_solution_hydrogens geom
_audit_creation_method SHELXL-2016/6
_audit_update_record
;
2018-09-12 deposited with the CCDC.
2018-11-08 downloaded from the CCDC.
;
_cell_angle_alpha 90
_cell_angle_beta 90
_cell_angle_gamma 90
_cell_formula_units_Z 4
_cell_length_a 11.7848(3)
_cell_length_b 4.58690(10)
_cell_length_c 21.3572(5)
_cell_measurement_reflns_used 17511
_cell_measurement_temperature 100.00(10)
_cell_measurement_theta_max 45.1230
_cell_measurement_theta_min 2.8110
_cell_volume 1154.48(5)
_computing_cell_refinement 'CrysAlisPro 1.171.39.46 (Rigaku OD, 2018)'
_computing_data_collection 'CrysAlisPro 1.171.39.46 (Rigaku OD, 2018)'
_computing_data_reduction 'CrysAlisPro 1.171.39.46 (Rigaku OD, 2018)'
_computing_structure_refinement 'SHELXL-2016/6 (Sheldrick, 2016)'
_diffrn_ambient_environment N~2~
_diffrn_ambient_temperature 100.00(10)
_diffrn_detector 'CCD plate'
_diffrn_detector_type HyPix
_diffrn_measured_fraction_theta_full 0.998
_diffrn_measured_fraction_theta_max 0.993
_diffrn_measurement_device 'four-circle diffractometer'
_diffrn_measurement_device_type 'XtaLAB Synergy, Dualflex, HyPix'
_diffrn_measurement_method '\w scans'
_diffrn_radiation_monochromator mirror
_diffrn_radiation_probe x-ray
_diffrn_radiation_type 'Mo K\a'
_diffrn_radiation_wavelength 0.71073
_diffrn_reflns_av_R_equivalents 0.0481
_diffrn_reflns_av_unetI/netI 0.0426
_diffrn_reflns_Laue_measured_fraction_full 0.998
_diffrn_reflns_Laue_measured_fraction_max 0.993
_diffrn_reflns_limit_h_max 23
_diffrn_reflns_limit_h_min -23
_diffrn_reflns_limit_k_max 9
_diffrn_reflns_limit_k_min -9
_diffrn_reflns_limit_l_max 42
_diffrn_reflns_limit_l_min -42
_diffrn_reflns_number 44918
_diffrn_reflns_point_group_measured_fraction_full 0.998
_diffrn_reflns_point_group_measured_fraction_max 0.988
_diffrn_reflns_theta_full 25.242
_diffrn_reflns_theta_max 45.375
_diffrn_reflns_theta_min 3.458
_diffrn_source 'micro-focus sealed X-ray tube'
_diffrn_source_type 'PhotonJet (Mo) X-ray Source'
_exptl_absorpt_coefficient_mu 3.233
_exptl_absorpt_correction_T_max 0.768
_exptl_absorpt_correction_T_min 0.127
_exptl_absorpt_correction_type gaussian
_exptl_absorpt_process_details
;
CrysAlisPro 1.171.39.46 (Rigaku Oxford Diffraction, 2018)
Numerical absorption correction based on gaussian integration over
            a multifaceted crystal model
Empirical absorption correction using spherical harmonics,
 implemented in SCALE3 ABSPACK scaling algorithm.
;
_exptl_crystal_colour colourless
_exptl_crystal_density_diffrn 1.658
_exptl_crystal_description block
_exptl_crystal_F_000 576
_exptl_crystal_size_max 0.684
_exptl_crystal_size_mid 0.545
_exptl_crystal_size_min 0.441
_refine_diff_density_max 1.010
_refine_diff_density_min -1.479
_refine_diff_density_rms 0.089
_refine_ls_abs_structure_details
;
 Flack x determined using 3392 quotients [(I+)-(I-)]/[(I+)+(I-)]
 (Parsons, Flack and Wagner, Acta Cryst. B69 (2013) 249-259).
;
_refine_ls_abs_structure_Flack 0.002(5)
_refine_ls_extinction_coef 0.0068(11)
_refine_ls_extinction_expression Fc^*^=kFc[1+0.001xFc^2^\l^3^/sin(2\q)]^-1/4^
_refine_ls_extinction_method 'SHELXL-2016/6 (Sheldrick 2016)'
_refine_ls_goodness_of_fit_ref 1.063
_refine_ls_hydrogen_treatment constr
_refine_ls_matrix_type full
_refine_ls_number_parameters 155
_refine_ls_number_reflns 9588
_refine_ls_number_restraints 1
_refine_ls_restrained_S_all 1.062
_refine_ls_R_factor_all 0.0452
_refine_ls_R_factor_gt 0.0331
_refine_ls_shift/su_max 0.001
_refine_ls_shift/su_mean 0.000
_refine_ls_structure_factor_coef Fsqd
_refine_ls_weighting_details 'w=1/[\s^2^(Fo^2^)+(0.0406P)^2^] where P=(Fo^2^+2Fc^2^)/3'
_refine_ls_weighting_scheme calc
_refine_ls_wR_factor_gt 0.0761
_refine_ls_wR_factor_ref 0.0793
_reflns_Friedel_coverage 0.955
_reflns_Friedel_fraction_full 0.997
_reflns_Friedel_fraction_max 0.983
_reflns_number_gt 7848
_reflns_number_total 9588
_reflns_threshold_expression 'I > 2\s(I)'
_cod_data_source_file c8ce01853g2.cif
_cod_data_source_block 1b
_cod_depositor_comments 'Adding full bibliography for 7232209--7232217.cif.'
_cod_database_code 7232213
_shelx_shelxl_version_number 2016/6
_chemical_oxdiff_usercomment 'benzyl ebselen '
_shelx_space_group_comment
;
The symmetry employed for this shelxl refinement is uniquely defined
by the following loop, which should always be used as a source of
symmetry information in preference to the above space-group names.
They are only intended as comments.
;
_oxdiff_exptl_absorpt_empirical_full_min 0.776
_oxdiff_exptl_absorpt_empirical_full_max 1.260
_oxdiff_exptl_absorpt_empirical_details
;
Empirical correction (ABSPACK) includes:
- Absorption correction using spherical harmonics
- Frame scaling
;

loop_
_space_group_symop_operation_xyz
'x, y, z'
'-x, -y, z+1/2'
'x+1/2, -y, z'
'-x+1/2, y, z+1/2'

loop_
_atom_site_label
_atom_site_type_symbol
_atom_site_fract_x
_atom_site_fract_y
_atom_site_fract_z
_atom_site_U_iso_or_equiv
_atom_site_adp_type
_atom_site_occupancy
_atom_site_site_symmetry_order
_atom_site_calc_flag
_atom_site_refinement_flags_posn
_atom_site_refinement_flags_adp
C1 C 0.20272(14) 0.6373(4) 0.59915(7) 0.0128(2) Uani 1 1 d . .
C2 C 0.31743(14) 0.5656(3) 0.60426(7) 0.0133(2) Uani 1 1 d . .
C3 C 0.38519(15) 0.6944(4) 0.65043(8) 0.0164(3) Uani 1 1 d . .
H3 H 0.461570 0.646034 0.653934 0.020 Uiso 1 1 calc R U
C4 C 0.33654(19) 0.8952(4) 0.69085(8) 0.0187(3) Uani 1 1 d . .
H4 H 0.380701 0.983808 0.721503 0.022 Uiso 1 1 calc R U
C5 C 0.22153(17) 0.9650(4) 0.68577(8) 0.0185(3) Uani 1 1 d . .
H5 H 0.190088 1.099510 0.713357 0.022 Uiso 1 1 calc R U
C6 C 0.15291(15) 0.8375(4) 0.64022(8) 0.0153(2) Uani 1 1 d . .
H6 H 0.076294 0.884042 0.637219 0.018 Uiso 1 1 calc R U
C7 C 0.35928(13) 0.3510(4) 0.55866(7) 0.0131(2) Uani 1 1 d . .
C8 C 0.29554(16) 0.0497(4) 0.47084(8) 0.0161(3) Uani 1 1 d . .
H8A H 0.223948 -0.037120 0.458423 0.019 Uiso 1 1 calc R U
H8B H 0.343646 -0.104604 0.486941 0.019 Uiso 1 1 calc R U
C9 C 0.35125(15) 0.1826(4) 0.41414(8) 0.0164(3) Uani 1 1 d . .
C10 C 0.46340(19) 0.1187(6) 0.39997(10) 0.0279(4) Uani 1 1 d . .
H10 H 0.504729 -0.004673 0.425926 0.033 Uiso 1 1 calc R U
C11 C 0.5145(2) 0.2386(7) 0.34706(11) 0.0397(7) Uani 1 1 d . .
H11 H 0.589461 0.193536 0.337590 0.048 Uiso 1 1 calc R U
C12 C 0.4536(4) 0.4250(6) 0.30848(12) 0.0444(9) Uani 1 1 d . .
H12 H 0.487681 0.506288 0.273300 0.053 Uiso 1 1 calc R U
C13 C 0.3417(4) 0.4892(8) 0.32271(13) 0.0458(8) Uani 1 1 d . .
H13 H 0.300866 0.615460 0.297148 0.055 Uiso 1 1 calc R U
C14 C 0.2900(3) 0.3664(5) 0.37494(10) 0.0307(5) Uani 1 1 d . .
H14 H 0.214308 0.407255 0.383661 0.037 Uiso 1 1 calc R U
N1 N 0.27466(12) 0.2617(3) 0.52065(6) 0.0136(2) Uani 1 1 d . .
O1 O 0.45815(11) 0.2582(3) 0.55437(7) 0.0177(2) Uani 1 1 d . .
Se1 Se 0.13164(2) 0.43398(3) 0.53313(2) 0.01271(4) Uani 1 1 d . .

loop_
_atom_site_aniso_label
_atom_site_aniso_U_11
_atom_site_aniso_U_22
_atom_site_aniso_U_33
_atom_site_aniso_U_23
_atom_site_aniso_U_13
_atom_site_aniso_U_12
C1 0.0131(5) 0.0126(5) 0.0128(5) 0.0017(4) 0.0003(4) -0.0010(4)
C2 0.0125(5) 0.0137(6) 0.0137(5) 0.0025(4) -0.0010(4) -0.0021(4)
C3 0.0151(6) 0.0180(6) 0.0161(6) 0.0018(5) -0.0025(4) -0.0025(5)
C4 0.0217(7) 0.0194(7) 0.0150(6) -0.0005(5) -0.0036(5) -0.0027(6)
C5 0.0223(8) 0.0178(7) 0.0152(6) -0.0015(5) -0.0001(5) -0.0001(6)
C6 0.0159(6) 0.0152(6) 0.0150(5) 0.0009(5) 0.0008(4) 0.0007(5)
C7 0.0107(5) 0.0134(5) 0.0152(5) 0.0022(4) 0.0007(4) -0.0008(4)
C8 0.0176(6) 0.0133(6) 0.0174(6) -0.0015(5) 0.0027(5) -0.0014(5)
C9 0.0195(7) 0.0153(6) 0.0144(5) -0.0025(5) 0.0020(5) -0.0040(5)
C10 0.0172(7) 0.0464(12) 0.0201(7) -0.0029(8) 0.0029(6) -0.0051(8)
C11 0.0330(12) 0.0629(17) 0.0233(9) -0.0130(10) 0.0121(8) -0.0236(13)
C12 0.076(3) 0.0372(14) 0.0204(9) -0.0079(8) 0.0205(12) -0.0270(14)
C13 0.088(3) 0.0287(10) 0.0210(10) 0.0074(9) 0.0145(13) 0.0109(15)
C14 0.0463(15) 0.0263(9) 0.0195(7) 0.0038(7) 0.0064(8) 0.0129(10)
N1 0.0115(4) 0.0145(5) 0.0149(5) -0.0004(4) 0.0008(3) -0.0001(4)
O1 0.0114(4) 0.0182(5) 0.0234(5) 0.0015(4) 0.0007(4) 0.0011(4)
Se1 0.01015(5) 0.01429(6) 0.01369(5) 0.00036(8) -0.00002(7) -0.00137(4)

loop_
_atom_type_symbol
_atom_type_description
_atom_type_scat_dispersion_real
_atom_type_scat_dispersion_imag
_atom_type_scat_source
C C 0.0033 0.0016 'International Tables Vol C Tables 4.2.6.8 and 6.1.1.4'
H H 0.0000 0.0000 'International Tables Vol C Tables 4.2.6.8 and 6.1.1.4'
N N 0.0061 0.0033 'International Tables Vol C Tables 4.2.6.8 and 6.1.1.4'
O O 0.0106 0.0060 'International Tables Vol C Tables 4.2.6.8 and 6.1.1.4'
Se Se -0.0929 2.2259 'International Tables Vol C Tables 4.2.6.8 and 6.1.1.4'

loop_
_geom_angle_atom_site_label_1
_geom_angle_atom_site_label_2
_geom_angle_atom_site_label_3
_geom_angle
C2 C1 C6 120.80(15)
C2 C1 Se1 111.84(12)
C6 C1 Se1 127.35(13)
C1 C2 C3 120.56(15)
C1 C2 C7 115.53(14)
C3 C2 C7 123.91(15)
C4 C3 C2 118.88(17)
C4 C3 H3 120.6
C2 C3 H3 120.6
C3 C4 C5 120.35(17)
C3 C4 H4 119.8
C5 C4 H4 119.8
C6 C5 C4 121.38(17)
C6 C5 H5 119.3
C4 C5 H5 119.3
C5 C6 C1 118.02(16)
C5 C6 H6 121.0
C1 C6 H6 121.0
O1 C7 N1 122.95(16)
O1 C7 C2 126.32(15)
N1 C7 C2 110.72(14)
N1 C8 C9 112.92(14)
N1 C8 H8A 109.0
C9 C8 H8A 109.0
N1 C8 H8B 109.0
C9 C8 H8B 109.0
H8A C8 H8B 107.8
C10 C9 C14 119.44(19)
C10 C9 C8 120.35(18)
C14 C9 C8 120.20(18)
C9 C10 C11 120.3(3)
C9 C10 H10 119.8
C11 C10 H10 119.8
C12 C11 C10 120.1(3)
C12 C11 H11 119.9
C10 C11 H11 119.9
C13 C12 C11 119.5(2)
C13 C12 H12 120.2
C11 C12 H12 120.2
C12 C13 C14 120.5(3)
C12 C13 H13 119.8
C14 C13 H13 119.8
C13 C14 C9 120.1(3)
C13 C14 H14 120.0
C9 C14 H14 120.0
C7 N1 C8 121.01(14)
C7 N1 Se1 116.71(11)
C8 N1 Se1 122.24(11)
N1 Se1 C1 85.16(6)

loop_
_geom_bond_atom_site_label_1
_geom_bond_atom_site_label_2
_geom_bond_distance
C1 C2 1.396(2)
C1 C6 1.399(2)
C1 Se1 1.8867(16)
C2 C3 1.400(2)
C2 C7 1.470(2)
C3 C4 1.387(3)
C3 H3 0.9300
C4 C5 1.397(3)
C4 H4 0.9300
C5 C6 1.394(3)
C5 H5 0.9300
C6 H6 0.9300
C7 O1 1.244(2)
C7 N1 1.350(2)
C8 N1 1.462(2)
C8 C9 1.506(2)
C8 H8A 0.9700
C8 H8B 0.9700
C9 C10 1.387(3)
C9 C14 1.391(3)
C10 C11 1.393(3)
C10 H10 0.9300
C11 C12 1.387(6)
C11 H11 0.9300
C12 C13 1.385(6)
C12 H12 0.9300
C13 C14 1.390(4)
C13 H13 0.9300
C14 H14 0.9300
N1 Se1 1.8805(14)

loop_
_geom_torsion_atom_site_label_1
_geom_torsion_atom_site_label_2
_geom_torsion_atom_site_label_3
_geom_torsion_atom_site_label_4
_geom_torsion
C6 C1 C2 C3 -0.4(2)
Se1 C1 C2 C3 179.83(12)
C6 C1 C2 C7 179.54(14)
Se1 C1 C2 C7 -0.22(17)
C1 C2 C3 C4 -0.3(2)
C7 C2 C3 C4 179.80(16)
C2 C3 C4 C5 0.6(3)
C3 C4 C5 C6 -0.3(3)
C4 C5 C6 C1 -0.4(3)
C2 C1 C6 C5 0.7(2)
Se1 C1 C6 C5 -179.57(13)
C1 C2 C7 O1 179.32(16)
C3 C2 C7 O1 -0.7(3)
C1 C2 C7 N1 -1.0(2)
C3 C2 C7 N1 178.99(15)
N1 C8 C9 C10 109.3(2)
N1 C8 C9 C14 -71.8(2)
C14 C9 C10 C11 0.3(3)
C8 C9 C10 C11 179.1(2)
C9 C10 C11 C12 0.6(4)
C10 C11 C12 C13 -0.4(4)
C11 C12 C13 C14 -0.6(5)
C12 C13 C14 C9 1.4(5)
C10 C9 C14 C13 -1.3(4)
C8 C9 C14 C13 179.9(3)
O1 C7 N1 C8 -0.9(2)
C2 C7 N1 C8 179.39(14)
O1 C7 N1 Se1 -178.54(13)
C2 C7 N1 Se1 1.73(17)
C9 C8 N1 C7 -78.2(2)
C9 C8 N1 Se1 99.37(16)
C7 N1 Se1 C1 -1.55(12)
C8 N1 Se1 C1 -179.18(13)
C2 C1 Se1 N1 0.91(11)
C6 C1 Se1 N1 -178.83(15)
